data_1520153
loop_
_publ_author_name
'Callear, Samantha K.'
'Hursthouse, Michael B.'

_publ_section_title
;
 4-Methylimidazolium maleate
;
_journal_name_full 'Crystal Structure Report Archive'
_journal_page_first 513
_journal_year 2008
_chemical_formula_sum 'C8 H10 N2 O4'
_chemical_formula_weight 198.18
_chemical_name_systematic
;
Maleic Acid & 4-Methylimidazole
;
_space_group_IT_number 14
_symmetry_cell_setting monoclinic
_symmetry_space_group_name_Hall '-P 2ybc'
_symmetry_space_group_name_H-M 'P 1 21/c 1'
_atom_sites_solution_hydrogens geom
_atom_sites_solution_primary direct
_atom_sites_solution_secondary difmap
_cell_angle_alpha 90.00
_cell_angle_beta 98.578(3)
_cell_angle_gamma 90.00
_cell_formula_units_Z 4
_cell_length_a 5.5883(2)
_cell_length_b 22.5838(12)
_cell_length_c 7.3581(4)
_cell_measurement_reflns_used 2048
_cell_measurement_temperature 120(2)
_cell_measurement_theta_max 27.48
_cell_measurement_theta_min 2.91
_cell_volume 918.24(8)
_computing_cell_refinement 'DENZO (Otwinowski & Minor, 1997) & COLLECT (Hooft, R.W.W., 1998)'
_computing_data_collection 'COLLECT (Hooft, R.W.W., 1998)'
_computing_data_reduction 'DENZO (Otwinowski & Minor, 1997) & COLLECT (Hooft, R.W.W., 1998)'
_computing_structure_refinement 'SHELXL-97 (Sheldrick, 1997)'
_diffrn_ambient_temperature 120(2)
_diffrn_detector_area_resol_mean 9.091
_diffrn_measured_fraction_theta_full 0.997
_diffrn_measured_fraction_theta_max 0.997
_diffrn_measurement_device_type 'Bruker-Nonius 95mm CCD camera on \k-goniostat'
_diffrn_measurement_method '\f & \w scans'
_diffrn_radiation_monochromator graphite
_diffrn_radiation_source 'Bruker-Nonius FR591 rotating anode'
_diffrn_radiation_type MoK\a
_diffrn_radiation_wavelength 0.71073
_diffrn_reflns_av_R_equivalents 0.0623
_diffrn_reflns_av_sigmaI/netI 0.0576
_diffrn_reflns_limit_h_max 6
_diffrn_reflns_limit_h_min -7
_diffrn_reflns_limit_k_max 29
_diffrn_reflns_limit_k_min -29
_diffrn_reflns_limit_l_max 9
_diffrn_reflns_limit_l_min -9
_diffrn_reflns_number 10396
_diffrn_reflns_theta_full 27.48
_diffrn_reflns_theta_max 27.48
_diffrn_reflns_theta_min 2.94
_exptl_absorpt_coefficient_mu 0.117
_exptl_absorpt_correction_T_max 0.9839
_exptl_absorpt_correction_T_min 0.9549
_exptl_absorpt_correction_type multi-scan
_exptl_absorpt_process_details 'SADABS V2.10 (Sheldrick, G.M., 2003)'
_exptl_crystal_colour colourless
_exptl_crystal_density_diffrn 1.434
_exptl_crystal_density_method 'not measured'
_exptl_crystal_description block
_exptl_crystal_F_000 416
_exptl_crystal_size_max 0.40
_exptl_crystal_size_mid 0.26
_exptl_crystal_size_min 0.14
_refine_diff_density_max 0.290
_refine_diff_density_min -0.376
_refine_diff_density_rms 0.099
_refine_ls_extinction_coef 0.034(6)
_refine_ls_extinction_expression Fc^*^=kFc[1+0.001xFc^2^\l^3^/sin(2\q)]^-1/4^
_refine_ls_extinction_method SHELXL
_refine_ls_goodness_of_fit_ref 1.045
_refine_ls_hydrogen_treatment constr
_refine_ls_matrix_type full
_refine_ls_number_parameters 130
_refine_ls_number_reflns 2102
_refine_ls_number_restraints 0
_refine_ls_restrained_S_all 1.045
_refine_ls_R_factor_all 0.0854
_refine_ls_R_factor_gt 0.0519
_refine_ls_shift/su_max 0.000
_refine_ls_shift/su_mean 0.000
_refine_ls_structure_factor_coef Fsqd
_refine_ls_weighting_details 'calc w=1/[\s^2^(Fo^2^)+(0.0806P)^2^+0.0504P] where P=(Fo^2^+2Fc^2^)/3'
_refine_ls_weighting_scheme calc
_refine_ls_wR_factor_gt 0.1248
_refine_ls_wR_factor_ref 0.1421
_reflns_number_gt 1467
_reflns_number_total 2102
_reflns_threshold_expression >2sigma(I)
_cod_data_source_file eCrystal-513.cif
_cod_data_source_block 07skc0024p21c
_cod_depositor_comments
;
Citation :
Callear, Samantha K. and Hursthouse, Michael B. (2008) 
University of Southampton, Crystal Structure Report Archive. 
(doi:10.5258/ecrystals/513)

More at:
http://ecrystals.chem.soton.ac.uk/513/

The following automatic conversions were performed:

'_symmetry_cell_setting' value 'Monoclinic' changed to 'monoclinic'
according to the built-in table from CIF Core dictionary named
'cif_core.dic' version 2.4.1 from 2010-06-29.

Automatic conversion script
Id: cif_fix_values 3392 2015-05-12 13:50:21Z andrius 
;
_cod_original_sg_symbol_H-M P21/c
_cod_database_code 1520153

loop_
_symmetry_equiv_pos_as_xyz
'x, y, z'
'-x, y+1/2, -z+1/2'
'-x, -y, -z'
'x, -y-1/2, z-1/2'

loop_
_atom_site_label
_atom_site_type_symbol
_atom_site_fract_x
_atom_site_fract_y
_atom_site_fract_z
_atom_site_U_iso_or_equiv
_atom_site_adp_type
_atom_site_occupancy
_atom_site_symmetry_multiplicity
_atom_site_calc_flag
_atom_site_refinement_flags
_atom_site_disorder_assembly
_atom_site_disorder_group
C1 C -0.0335(3) 0.59343(8) 0.8364(3) 0.0221(4) Uani 1 1 d . . .
C2 C -0.2414(3) 0.55630(8) 0.7509(3) 0.0242(4) Uani 1 1 d . . .
H2 H -0.3935 0.5759 0.7319 0.029 Uiso 1 1 calc R . .
C3 C -0.2461(3) 0.49960(8) 0.6971(3) 0.0232(4) Uani 1 1 d . . .
H3 H -0.4022 0.4851 0.6487 0.028 Uiso 1 1 calc R . .
C4 C -0.0467(3) 0.45520(8) 0.7003(3) 0.0231(4) Uani 1 1 d . . .
O1A O 0.1792(2) 0.57073(6) 0.87320(18) 0.0272(4) Uani 1 1 d . . .
O1B O -0.0743(2) 0.64605(6) 0.87330(18) 0.0271(4) Uani 1 1 d . . .
O4A O 0.1716(2) 0.46934(6) 0.76915(19) 0.0289(4) Uani 1 1 d . . .
H4 H 0.1753 0.5049 0.8031 0.043 Uiso 1 1 calc R . .
O4B O -0.1001(2) 0.40549(6) 0.63697(19) 0.0300(4) Uani 1 1 d . . .
C22 C 0.4765(3) 0.35864(8) 0.8538(3) 0.0233(4) Uani 1 1 d . . .
H22 H 0.4931 0.3999 0.8767 0.028 Uiso 1 1 calc R . .
C24 C 0.5503(3) 0.26232(8) 0.8574(3) 0.0235(4) Uani 1 1 d . . .
C25 C 0.3311(3) 0.27224(8) 0.7540(3) 0.0249(4) Uani 1 1 d . . .
H25 H 0.2256 0.2430 0.6936 0.030 Uiso 1 1 calc R . .
C26 C 0.6886(4) 0.20680(9) 0.9047(3) 0.0301(5) Uani 1 1 d . . .
H26A H 0.5987 0.1732 0.8443 0.045 Uiso 1 1 calc R . .
H26B H 0.7117 0.2010 1.0382 0.045 Uiso 1 1 calc R . .
H26C H 0.8468 0.2096 0.8630 0.045 Uiso 1 1 calc R . .
N21 N 0.2898(3) 0.33271(7) 0.7530(2) 0.0242(4) Uani 1 1 d . . .
H21 H 0.1612 0.3508 0.6951 0.029 Uiso 1 1 calc R . .
N23 N 0.6366(3) 0.31758(7) 0.9176(2) 0.0231(4) Uani 1 1 d . . .
H23 H 0.7760 0.3243 0.9874 0.028 Uiso 1 1 calc R . .

loop_
_atom_site_aniso_label
_atom_site_aniso_U_11
_atom_site_aniso_U_22
_atom_site_aniso_U_33
_atom_site_aniso_U_23
_atom_site_aniso_U_13
_atom_site_aniso_U_12
C1 0.0221(9) 0.0194(10) 0.0257(10) 0.0031(8) 0.0060(7) 0.0013(7)
C2 0.0198(9) 0.0224(10) 0.0300(11) 0.0042(8) 0.0021(7) 0.0014(7)
C3 0.0188(8) 0.0227(10) 0.0266(11) 0.0037(8) -0.0016(7) -0.0009(7)
C4 0.0214(9) 0.0219(10) 0.0254(10) 0.0001(8) 0.0018(7) -0.0036(7)
O1A 0.0184(6) 0.0221(7) 0.0396(8) -0.0042(6) -0.0006(5) 0.0006(5)
O1B 0.0278(7) 0.0182(7) 0.0353(8) -0.0004(6) 0.0048(6) 0.0021(5)
O4A 0.0207(6) 0.0173(7) 0.0472(9) -0.0078(6) -0.0004(5) 0.0007(5)
O4B 0.0294(7) 0.0207(7) 0.0382(9) -0.0046(6) -0.0004(6) -0.0028(6)
C22 0.0243(9) 0.0171(9) 0.0287(11) -0.0013(8) 0.0045(7) -0.0006(7)
C24 0.0300(10) 0.0179(10) 0.0243(11) 0.0004(7) 0.0102(7) -0.0023(7)
C25 0.0288(9) 0.0201(10) 0.0274(11) -0.0033(8) 0.0093(8) -0.0044(7)
C26 0.0384(11) 0.0197(10) 0.0336(12) -0.0010(8) 0.0101(8) 0.0036(8)
N21 0.0229(8) 0.0212(9) 0.0284(9) -0.0016(7) 0.0037(6) -0.0009(6)
N23 0.0233(8) 0.0186(8) 0.0271(9) -0.0016(6) 0.0028(6) -0.0008(6)

loop_
_atom_type_symbol
_atom_type_description
_atom_type_scat_dispersion_real
_atom_type_scat_dispersion_imag
_atom_type_scat_source
C C 0.0033 0.0016 'International Tables Vol C Tables 4.2.6.8 and 6.1.1.4'
H H 0.0000 0.0000 'International Tables Vol C Tables 4.2.6.8 and 6.1.1.4'
N N 0.0061 0.0033 'International Tables Vol C Tables 4.2.6.8 and 6.1.1.4'
O O 0.0106 0.0060 'International Tables Vol C Tables 4.2.6.8 and 6.1.1.4'

loop_
_geom_angle_atom_site_label_1
_geom_angle_atom_site_label_2
_geom_angle_atom_site_label_3
_geom_angle
_geom_angle_site_symmetry_1
_geom_angle_site_symmetry_3
O1B C1 O1A 121.83(16) . .
O1B C1 C2 118.07(15) . .
O1A C1 C2 120.09(16) . .
C3 C2 C1 129.86(17) . .
C3 C2 H2 115.1 . .
C1 C2 H2 115.1 . .
C2 C3 C4 130.86(17) . .
C2 C3 H3 114.6 . .
C4 C3 H3 114.6 . .
O4B C4 O4A 122.33(17) . .
O4B C4 C3 117.75(16) . .
O4A C4 C3 119.92(16) . .
C4 O4A H4 109.5 . .
N21 C22 N23 108.85(16) . .
N21 C22 H22 125.6 . .
N23 C22 H22 125.6 . .
C25 C24 N23 105.77(16) . .
C25 C24 C26 131.54(17) . .
N23 C24 C26 122.69(16) . .
C24 C25 N21 107.50(16) . .
C24 C25 H25 126.3 . .
N21 C25 H25 126.3 . .
C24 C26 H26A 109.5 . .
C24 C26 H26B 109.5 . .
H26A C26 H26B 109.5 . .
C24 C26 H26C 109.5 . .
H26A C26 H26C 109.5 . .
H26B C26 H26C 109.5 . .
C22 N21 C25 108.46(15) . .
C22 N21 H21 125.8 . .
C25 N21 H21 125.8 . .
C22 N23 C24 109.41(16) . .
C22 N23 H23 125.3 . .
C24 N23 H23 125.3 . .

loop_
_geom_bond_atom_site_label_1
_geom_bond_atom_site_label_2
_geom_bond_distance
_geom_bond_site_symmetry_2
C1 O1B 1.247(2) .
C1 O1A 1.285(2) .
C1 C2 1.493(3) .
C2 C3 1.340(3) .
C2 H2 0.9500 .
C3 C4 1.496(3) .
C3 H3 0.9500 .
C4 O4B 1.235(2) .
C4 O4A 1.289(2) .
O4A H4 0.8400 .
C22 N21 1.323(2) .
C22 N23 1.325(2) .
C22 H22 0.9500 .
C24 C25 1.360(3) .
C24 N23 1.387(2) .
C24 C26 1.487(3) .
C25 N21 1.385(2) .
C25 H25 0.9500 .
C26 H26A 0.9800 .
C26 H26B 0.9800 .
C26 H26C 0.9800 .
N21 H21 0.8800 .
N23 H23 0.8800 .

loop_
_geom_hbond_atom_site_label_D
_geom_hbond_atom_site_label_H
_geom_hbond_atom_site_label_A
_geom_hbond_distance_DH
_geom_hbond_distance_HA
_geom_hbond_distance_DA
_geom_hbond_angle_DHA
_geom_hbond_site_symmetry_A
O4A H4 O1A 0.84 1.57 2.4127(18) 178.0 .
N21 H21 O4B 0.88 1.91 2.761(2) 161.9 .
N23 H23 O1B 0.88 1.94 2.811(2) 169.6 3_667
N23 H23 O1A 0.88 2.58 3.0526(19) 114.6 3_667
